data_4073122
loop_
_publ_author_name
'Marr, Andrew C.'
'Nieuwenhuyzen, Mark'
'Pollock, Ciara L.'
'Saunders, Graham C.'

_publ_section_title
;
 Synthesis of Piano Stool Complexes Employing the
 Pentafluorophenyl-Substituted Diphosphine (C6F5)2PCH2P(C6F5)2and the
 Effect of Phosphine Modifiers on Hydrogen Transfer Catalysis
;
_journal_issue 10
_journal_name_full Organometallics
_journal_page_first 2659
_journal_paper_doi 10.1021/om070089i
_journal_volume 26
_journal_year 2007
_chemical_formula_sum 'C35 H16 Cl2 F19 P2 Rh'
_chemical_formula_weight 1033.23
_chemical_name_systematic
; 
 ? 
;
_space_group_IT_number 33
_symmetry_cell_setting orthorhombic
_symmetry_space_group_name_Hall 'P 2c -2n'
_symmetry_space_group_name_H-M 'P n a 21'
_atom_sites_solution_hydrogens geom
_atom_sites_solution_primary direct
_atom_sites_solution_secondary difmap
_audit_creation_method SHELXL-97
_cell_angle_alpha 90.00
_cell_angle_beta 90.00
_cell_angle_gamma 90.00
_cell_formula_units_Z 4
_cell_length_a 14.6421(13)
_cell_length_b 12.4541(11)
_cell_length_c 19.7153(17)
_cell_measurement_reflns_used 7454
_cell_measurement_temperature 153(2)
_cell_measurement_theta_max 23.14
_cell_measurement_theta_min 2.38
_cell_volume 3595.2(5)
_computing_cell_refinement 'Bruker SMART'
_computing_data_collection 'Bruker SMART'
_computing_data_reduction 'Bruker SAINT'
_computing_molecular_graphics 'Bruker SHELXTL'
_computing_publication_material 'Bruker SHELXTL'
_computing_structure_refinement 'SHELXL-97 (Sheldrick, 1997)'
_computing_structure_solution 'SHELXS-97 (Sheldrick, 1990)'
_diffrn_ambient_temperature 153(2)
_diffrn_measured_fraction_theta_full 0.963
_diffrn_measured_fraction_theta_max 0.963
_diffrn_measurement_device_type 'CCD area detector'
_diffrn_measurement_method 'phi and omega scans'
_diffrn_radiation_monochromator graphite
_diffrn_radiation_source 'fine-focus sealed tube'
_diffrn_radiation_type MoK\a
_diffrn_radiation_wavelength 0.71073
_diffrn_reflns_av_R_equivalents 0.0753
_diffrn_reflns_av_sigmaI/netI 0.0661
_diffrn_reflns_limit_h_max 19
_diffrn_reflns_limit_h_min -18
_diffrn_reflns_limit_k_max 16
_diffrn_reflns_limit_k_min -15
_diffrn_reflns_limit_l_max 26
_diffrn_reflns_limit_l_min -26
_diffrn_reflns_number 40403
_diffrn_reflns_theta_full 28.28
_diffrn_reflns_theta_max 28.28
_diffrn_reflns_theta_min 1.93
_exptl_absorpt_coefficient_mu 0.841
_exptl_absorpt_correction_type empirical
_exptl_absorpt_process_details SADABS
_exptl_crystal_colour red
_exptl_crystal_density_diffrn 1.909
_exptl_crystal_density_meas ?
_exptl_crystal_density_method 'not measured'
_exptl_crystal_description chunk
_exptl_crystal_F_000 2024
_exptl_crystal_size_max 0.56
_exptl_crystal_size_mid 0.28
_exptl_crystal_size_min 0.26
_refine_diff_density_max 1.308
_refine_diff_density_min -1.216
_refine_diff_density_rms 0.104
_refine_ls_abs_structure_details 'Flack H D (1983), Acta Cryst. A39, 876-881'
_refine_ls_abs_structure_Flack 0.61(3)
_refine_ls_extinction_method none
_refine_ls_goodness_of_fit_ref 1.017
_refine_ls_hydrogen_treatment mixed
_refine_ls_matrix_type full
_refine_ls_number_parameters 537
_refine_ls_number_reflns 8342
_refine_ls_number_restraints 1
_refine_ls_restrained_S_all 1.017
_refine_ls_R_factor_all 0.0705
_refine_ls_R_factor_gt 0.0447
_refine_ls_shift/su_max 0.001
_refine_ls_shift/su_mean 0.000
_refine_ls_structure_factor_coef Fsqd
_refine_ls_weighting_details 'calc w=1/[\s^2^(Fo^2^)+(0.0392P)^2^+2.9595P] where P=(Fo^2^+2Fc^2^)/3'
_refine_ls_weighting_scheme calc
_refine_ls_wR_factor_gt 0.0856
_refine_ls_wR_factor_ref 0.0955
_reflns_number_gt 6392
_reflns_number_total 8342
_reflns_threshold_expression >2sigma(I)
_cod_data_source_file om070089irom20070130_084240.cif
_cod_data_source_block gcs901am
_cod_depositor_comments
;
The following automatic conversions were performed:

'_symmetry_cell_setting' value 'Orthorhombic' changed to
'orthorhombic' according to
/home/saulius/struct/CIF-dictionaries/cif_core.dic dictionary named
'cif_core.dic' version 2.4.1 from 2010-06-29.

Automatic conversion script
Id: cif_fix_values 1715 2011-07-08 13:25:40Z adriana 

The following automatic conversions were performed:

'_exptl_crystal_density_meas' value 'not_measured' was changed to '?'
- the value is perceived as not measured.

Automatic conversion script
Id: cif_fix_values 3008 2015-01-20 13:52:24Z robertas 
;
_cod_original_sg_symbol_H-M Pna2(1)
_cod_database_code 4073122

loop_
_symmetry_equiv_pos_as_xyz
'x, y, z'
'-x, -y, z+1/2'
'x+1/2, -y+1/2, z'
'-x+1/2, y+1/2, z+1/2'

loop_
_atom_site_label
_atom_site_type_symbol
_atom_site_fract_x
_atom_site_fract_y
_atom_site_fract_z
_atom_site_U_iso_or_equiv
_atom_site_adp_type
_atom_site_occupancy
_atom_site_symmetry_multiplicity
_atom_site_calc_flag
_atom_site_refinement_flags
Rh1 Rh 0.12050(2) 0.71714(2) 0.94113(3) 0.01809(8) Uani 1 1 d .
Cl1 Cl 0.22983(11) 0.73531(14) 0.85059(8) 0.0328(4) Uani 1 1 d .
Cl2 Cl 0.23812(10) 0.74246(13) 1.02403(8) 0.0290(4) Uani 1 1 d .
C1 C 0.0023(4) 0.7532(5) 1.0021(3) 0.0219(14) Uani 1 1 d .
C2 C 0.0447(4) 0.8556(5) 0.9845(3) 0.0274(14) Uani 1 1 d .
C3 C 0.0458(4) 0.8664(5) 0.9147(3) 0.0294(15) Uani 1 1 d .
C4 C 0.0041(4) 0.7733(5) 0.8851(3) 0.0283(16) Uani 1 1 d .
C5 C -0.0244(3) 0.7048(3) 0.9392(4) 0.0220(9) Uani 1 1 d .
C6 C -0.0230(4) 0.7144(5) 1.0709(3) 0.0303(14) Uani 1 1 d .
H6A H -0.0812 0.7468 1.0846 0.045 Uiso 1 1 calc R
H6B H 0.0246 0.7348 1.1034 0.045 Uiso 1 1 calc R
H6C H -0.0293 0.6361 1.0702 0.045 Uiso 1 1 calc R
C7 C 0.0791(4) 0.9338(5) 1.0368(3) 0.0366(15) Uani 1 1 d .
H7A H 0.0292 0.9815 1.0506 0.055 Uiso 1 1 calc R
H7B H 0.1288 0.9765 1.0174 0.055 Uiso 1 1 calc R
H7C H 0.1015 0.8943 1.0764 0.055 Uiso 1 1 calc R
C8 C 0.0838(5) 0.9592(5) 0.8765(4) 0.0477(18) Uani 1 1 d .
H8A H 0.0341 1.0079 0.8637 0.072 Uiso 1 1 calc R
H8B H 0.1146 0.9332 0.8355 0.072 Uiso 1 1 calc R
H8C H 0.1278 0.9975 0.9051 0.072 Uiso 1 1 calc R
C9 C -0.0141(5) 0.7593(6) 0.8109(3) 0.0466(18) Uani 1 1 d .
H9A H -0.0677 0.8019 0.7980 0.070 Uiso 1 1 calc R
H9B H -0.0257 0.6834 0.8013 0.070 Uiso 1 1 calc R
H9C H 0.0391 0.7836 0.7850 0.070 Uiso 1 1 calc R
C10 C -0.0845(3) 0.6089(4) 0.9317(4) 0.0352(15) Uani 1 1 d .
H10A H -0.1028 0.6059 0.8834 0.042 Uiso 1 1 calc R
H10B H -0.1407 0.6238 0.9580 0.042 Uiso 1 1 calc R
P1 P 0.13985(6) 0.53691(8) 0.94156(9) 0.0171(2) Uani 1 1 d .
C11A C 0.1896(4) 0.4801(4) 0.8646(3) 0.0236(13) Uani 1 1 d .
C12A C 0.1361(4) 0.4668(5) 0.8077(3) 0.0305(14) Uani 1 1 d .
F12A F 0.0474(2) 0.4956(3) 0.80979(17) 0.0442(9) Uani 1 1 d .
C13A C 0.1672(4) 0.4230(5) 0.7482(3) 0.0367(14) Uani 1 1 d .
F13A F 0.1119(3) 0.4100(3) 0.69525(18) 0.0589(11) Uani 1 1 d .
C14A C 0.2578(4) 0.3940(5) 0.7434(3) 0.0369(15) Uani 1 1 d .
F14A F 0.2902(3) 0.3504(3) 0.68642(18) 0.0571(11) Uani 1 1 d .
C15A C 0.3137(4) 0.4083(5) 0.7981(3) 0.0372(15) Uani 1 1 d .
F15A F 0.4023(2) 0.3808(3) 0.7942(2) 0.0571(11) Uani 1 1 d .
C16A C 0.2801(4) 0.4528(4) 0.8574(3) 0.0273(12) Uani 1 1 d .
F16A F 0.3411(2) 0.4692(3) 0.90708(17) 0.0440(9) Uani 1 1 d .
C11B C 0.0363(3) 0.4551(3) 0.9507(3) 0.0197(11) Uani 1 1 d .
C12B C -0.0537(3) 0.4972(4) 0.9510(3) 0.0198(11) Uani 1 1 d .
C13B C -0.1249(3) 0.4252(4) 0.9625(2) 0.0254(12) Uani 1 1 d .
F13B F -0.21171(18) 0.4608(2) 0.96251(17) 0.0407(9) Uani 1 1 d .
C14B C -0.1127(4) 0.3173(4) 0.9707(3) 0.0317(12) Uani 1 1 d .
F14B F -0.1840(2) 0.2526(3) 0.9795(2) 0.0493(9) Uani 1 1 d .
C15B C -0.0257(4) 0.2760(4) 0.9685(3) 0.0286(12) Uani 1 1 d .
F15B F -0.0114(2) 0.1703(2) 0.9762(2) 0.0476(9) Uani 1 1 d .
C16B C 0.0465(3) 0.3443(4) 0.9584(2) 0.0245(12) Uani 1 1 d .
F16B F 0.13002(17) 0.2990(2) 0.95512(19) 0.0335(10) Uani 1 1 d .
C12 C 0.2136(3) 0.4903(4) 1.0118(3) 0.0207(12) Uani 1 1 d .
H12A H 0.2311 0.4143 1.0048 0.025 Uiso 1 1 calc R
H12B H 0.2699 0.5342 1.0141 0.025 Uiso 1 1 calc R
P2 P 0.14697(10) 0.50495(12) 1.09049(8) 0.0233(3) Uani 1 1 d .
C21A C 0.1380(3) 0.3633(4) 1.1167(3) 0.0235(11) Uani 1 1 d .
C22A C 0.0534(4) 0.3180(4) 1.1292(3) 0.0274(12) Uani 1 1 d .
F22A F -0.02282(19) 0.3772(3) 1.12259(17) 0.0380(8) Uani 1 1 d .
C23A C 0.0431(4) 0.2125(4) 1.1486(3) 0.0294(12) Uani 1 1 d .
F23A F -0.0393(2) 0.1703(3) 1.16027(18) 0.0453(9) Uani 1 1 d .
C24A C 0.1197(4) 0.1495(5) 1.1580(3) 0.0313(14) Uani 1 1 d .
F24A F 0.1099(2) 0.0478(3) 1.17886(18) 0.0462(9) Uani 1 1 d .
C25A C 0.2051(4) 0.1906(4) 1.1465(3) 0.0305(13) Uani 1 1 d .
F25A F 0.2789(2) 0.1288(3) 1.1540(2) 0.0513(10) Uani 1 1 d .
C26A C 0.2128(3) 0.2968(4) 1.1257(3) 0.0273(12) Uani 1 1 d .
F26A F 0.2967(2) 0.3338(3) 1.11423(19) 0.0397(8) Uani 1 1 d .
C21B C 0.2280(4) 0.5507(4) 1.1558(3) 0.0240(11) Uani 1 1 d .
C22B C 0.3212(4) 0.5657(4) 1.1520(3) 0.0247(11) Uani 1 1 d .
F22B F 0.36906(18) 0.5373(2) 1.09678(15) 0.0323(7) Uani 1 1 d .
C23B C 0.3729(4) 0.6097(5) 1.2045(3) 0.0314(14) Uani 1 1 d .
F23B F 0.4626(2) 0.6212(3) 1.19836(19) 0.0459(9) Uani 1 1 d .
C24B C 0.3304(4) 0.6408(4) 1.2623(3) 0.0329(14) Uani 1 1 d .
F24B F 0.3770(3) 0.6860(3) 1.31364(17) 0.0505(10) Uani 1 1 d .
C25B C 0.2367(5) 0.6256(5) 1.2693(3) 0.0368(15) Uani 1 1 d .
F25B F 0.1943(3) 0.6557(3) 1.32658(18) 0.0586(11) Uani 1 1 d .
C26B C 0.1878(4) 0.5821(5) 1.2169(3) 0.0341(14) Uani 1 1 d .
F26B F 0.0983(2) 0.5697(3) 1.22480(17) 0.0481(9) Uani 1 1 d .

loop_
_atom_site_aniso_label
_atom_site_aniso_U_11
_atom_site_aniso_U_22
_atom_site_aniso_U_33
_atom_site_aniso_U_23
_atom_site_aniso_U_13
_atom_site_aniso_U_12
Rh1 0.01521(14) 0.01951(14) 0.01956(16) 0.0012(2) 0.0000(2) -0.00107(13)
Cl1 0.0308(9) 0.0356(9) 0.0320(9) 0.0030(7) 0.0127(7) -0.0058(7)
Cl2 0.0233(8) 0.0278(7) 0.0359(9) -0.0035(7) -0.0101(7) -0.0026(6)
C1 0.009(2) 0.020(3) 0.037(4) 0.001(2) 0.002(2) 0.005(2)
C2 0.017(3) 0.026(3) 0.039(4) -0.004(3) -0.004(3) 0.005(2)
C3 0.022(3) 0.027(3) 0.039(3) 0.011(2) -0.002(2) 0.004(2)
C4 0.024(3) 0.043(4) 0.018(3) 0.008(3) -0.002(2) 0.013(3)
C5 0.0174(18) 0.020(2) 0.029(2) -0.004(3) -0.011(3) 0.0049(16)
C6 0.027(3) 0.039(3) 0.025(3) 0.002(3) 0.008(2) 0.016(3)
C7 0.034(3) 0.029(3) 0.047(4) -0.017(3) -0.001(3) 0.002(3)
C8 0.035(4) 0.038(4) 0.070(5) 0.026(4) 0.011(3) 0.007(3)
C9 0.046(4) 0.068(5) 0.025(4) 0.004(3) -0.008(3) 0.006(4)
C10 0.018(2) 0.026(2) 0.062(5) -0.007(3) -0.006(3) -0.0001(18)
P1 0.0139(5) 0.0188(5) 0.0186(5) -0.0019(8) -0.0008(8) -0.0002(4)
C11A 0.027(3) 0.015(3) 0.028(3) -0.004(2) 0.010(2) -0.004(2)
C12A 0.029(3) 0.042(3) 0.021(3) -0.008(3) -0.004(2) -0.002(3)
F12A 0.0297(18) 0.072(2) 0.0309(19) -0.0080(18) -0.0059(14) 0.0029(17)
C13A 0.047(4) 0.040(3) 0.023(3) -0.005(3) 0.004(3) -0.018(3)
F13A 0.069(3) 0.084(3) 0.024(2) -0.0236(19) 0.0005(19) -0.022(2)
C14A 0.055(4) 0.031(3) 0.025(3) -0.011(3) 0.015(3) -0.010(3)
F14A 0.077(3) 0.051(2) 0.044(2) -0.0210(18) 0.034(2) -0.013(2)
C15A 0.034(3) 0.039(3) 0.038(4) 0.005(3) 0.023(3) 0.008(3)
F15A 0.038(2) 0.071(3) 0.062(3) -0.007(2) 0.0259(19) 0.0153(18)
C16A 0.028(3) 0.029(3) 0.025(3) 0.001(2) 0.005(2) -0.002(2)
F16A 0.0200(16) 0.075(2) 0.0367(19) -0.0007(18) 0.0032(15) 0.0056(16)
C11B 0.018(2) 0.021(2) 0.020(3) 0.000(2) 0.003(2) -0.0023(16)
C12B 0.016(2) 0.026(2) 0.017(3) -0.001(2) 0.000(2) -0.0024(17)
C13B 0.016(2) 0.032(3) 0.028(3) -0.002(2) 0.003(2) -0.003(2)
F13B 0.0148(14) 0.0425(18) 0.065(3) -0.0006(16) 0.0034(14) -0.0069(12)
C14B 0.025(3) 0.035(3) 0.035(3) 0.006(2) -0.006(2) -0.013(2)
F14B 0.0304(18) 0.045(2) 0.072(2) 0.0137(18) 0.0001(17) -0.0192(15)
C15B 0.032(3) 0.019(2) 0.034(3) 0.005(2) -0.008(2) -0.005(2)
F15B 0.043(2) 0.0222(16) 0.077(3) 0.0134(16) -0.0098(18) -0.0081(14)
C16B 0.018(2) 0.029(3) 0.026(4) -0.001(2) -0.002(2) 0.0016(19)
F16B 0.0234(14) 0.0220(14) 0.055(3) -0.0026(15) -0.0035(14) 0.0039(10)
C12 0.017(2) 0.024(3) 0.022(3) -0.002(2) -0.003(2) 0.001(2)
P2 0.0186(6) 0.0291(7) 0.0222(7) 0.0018(6) 0.0011(6) 0.0052(6)
C21A 0.021(3) 0.030(3) 0.019(3) -0.001(2) -0.002(2) -0.003(2)
C22A 0.023(3) 0.037(3) 0.023(3) 0.000(2) 0.001(2) -0.003(2)
F22A 0.0137(14) 0.054(2) 0.046(2) 0.0056(17) 0.0027(14) 0.0023(14)
C23A 0.027(3) 0.037(3) 0.024(3) 0.000(2) -0.003(2) -0.014(2)
F23A 0.0318(19) 0.060(2) 0.044(2) 0.0086(18) -0.0030(16) -0.0190(16)
C24A 0.046(4) 0.023(3) 0.025(3) 0.001(2) 0.001(3) -0.006(3)
F24A 0.057(2) 0.0327(19) 0.049(2) 0.0092(17) -0.0053(18) -0.0106(17)
C25A 0.030(3) 0.033(3) 0.028(3) 0.002(2) -0.004(2) 0.005(2)
F25A 0.037(2) 0.039(2) 0.077(3) 0.015(2) -0.0017(19) 0.0100(17)
C26A 0.024(3) 0.031(3) 0.027(3) 0.004(2) -0.003(2) -0.001(2)
F26A 0.0196(16) 0.0367(19) 0.063(2) 0.0122(18) 0.0004(16) 0.0038(14)
C21B 0.028(3) 0.023(3) 0.021(3) 0.002(2) 0.001(2) 0.003(2)
C22B 0.029(3) 0.026(3) 0.019(3) 0.003(2) -0.001(2) -0.002(2)
F22B 0.0185(15) 0.051(2) 0.0273(17) -0.0007(15) -0.0033(13) 0.0010(13)
C23B 0.030(3) 0.030(3) 0.034(4) 0.002(3) -0.012(3) -0.001(3)
F23B 0.0335(19) 0.060(2) 0.044(2) 0.0066(18) -0.0190(16) -0.0070(16)
C24B 0.055(4) 0.025(3) 0.018(3) 0.002(2) -0.013(3) 0.003(3)
F24B 0.082(3) 0.0376(19) 0.032(2) -0.0025(15) -0.0284(19) -0.0036(18)
C25B 0.064(4) 0.031(3) 0.015(3) -0.003(2) 0.005(3) 0.004(3)
F25B 0.087(3) 0.063(3) 0.025(2) -0.0114(18) 0.0086(19) 0.002(2)
C26B 0.036(3) 0.038(3) 0.028(3) -0.002(3) 0.005(3) 0.001(3)
F26B 0.040(2) 0.070(3) 0.035(2) -0.0051(18) 0.0120(16) -0.0017(18)

loop_
_atom_type_symbol
_atom_type_description
_atom_type_scat_dispersion_real
_atom_type_scat_dispersion_imag
_atom_type_scat_source
C C 0.0033 0.0016 'International Tables Vol C Tables 4.2.6.8 and 6.1.1.4'
H H 0.0000 0.0000 'International Tables Vol C Tables 4.2.6.8 and 6.1.1.4'
F F 0.0171 0.0103 'International Tables Vol C Tables 4.2.6.8 and 6.1.1.4'
P P 0.1023 0.0942 'International Tables Vol C Tables 4.2.6.8 and 6.1.1.4'
Cl Cl 0.1484 0.1585 'International Tables Vol C Tables 4.2.6.8 and 6.1.1.4'
Rh Rh -1.1178 0.9187 'International Tables Vol C Tables 4.2.6.8 and 6.1.1.4'

loop_
_geom_angle_atom_site_label_1
_geom_angle_atom_site_label_2
_geom_angle_atom_site_label_3
_geom_angle
C5 Rh1 C4 39.0(2)
C5 Rh1 C1 39.1(2)
C4 Rh1 C1 65.29(18)
C5 Rh1 C3 64.2(2)
C4 Rh1 C3 38.3(2)
C1 Rh1 C3 63.9(2)
C5 Rh1 C2 64.2(2)
C4 Rh1 C2 63.2(2)
C1 Rh1 C2 39.0(2)
C3 Rh1 C2 36.3(2)
C5 Rh1 P1 93.06(11)
C4 Rh1 P1 115.10(18)
C1 Rh1 P1 107.77(16)
C3 Rh1 P1 153.35(17)
C2 Rh1 P1 146.21(17)
C5 Rh1 Cl2 137.6(2)
C4 Rh1 Cl2 151.48(18)
C1 Rh1 Cl2 99.75(17)
C3 Rh1 Cl2 113.87(17)
C2 Rh1 Cl2 89.65(16)
P1 Rh1 Cl2 92.17(6)
C5 Rh1 Cl1 131.1(2)
C4 Rh1 Cl1 96.64(17)
C1 Rh1 Cl1 158.12(17)
C3 Rh1 Cl1 94.28(17)
C2 Rh1 Cl1 122.99(17)
P1 Rh1 Cl1 90.73(6)
Cl2 Rh1 Cl1 90.88(5)
C5 C1 C2 106.1(5)
C5 C1 C6 125.8(5)
C2 C1 C6 127.3(6)
C5 C1 Rh1 69.4(3)
C2 C1 Rh1 73.0(3)
C6 C1 Rh1 129.9(4)
C3 C2 C1 109.0(6)
C3 C2 C7 128.0(6)
C1 C2 C7 123.0(6)
C3 C2 Rh1 71.7(4)
C1 C2 Rh1 68.0(3)
C7 C2 Rh1 126.8(4)
C2 C3 C4 108.8(6)
C2 C3 C8 125.7(7)
C4 C3 C8 125.6(6)
C2 C3 Rh1 72.0(4)
C4 C3 Rh1 68.2(3)
C8 C3 Rh1 125.8(4)
C5 C4 C3 107.6(5)
C5 C4 C9 127.5(6)
C3 C4 C9 124.6(6)
C5 C4 Rh1 69.7(3)
C3 C4 Rh1 73.5(3)
C9 C4 Rh1 127.3(5)
C4 C5 C1 108.5(4)
C4 C5 C10 125.1(7)
C1 C5 C10 125.8(7)
C4 C5 Rh1 71.3(3)
C1 C5 Rh1 71.5(3)
C10 C5 Rh1 130.4(3)
C5 C10 C12B 122.4(4)
C11A P1 C11B 101.3(2)
C11A P1 C12 105.5(2)
C11B P1 C12 103.6(2)
C11A P1 Rh1 115.54(18)
C11B P1 Rh1 116.62(14)
C12 P1 Rh1 112.80(18)
C16A C11A C12A 115.7(5)
C16A C11A P1 124.5(4)
C12A C11A P1 119.8(4)
F12A C12A C13A 116.9(5)
F12A C12A C11A 119.3(5)
C13A C12A C11A 123.7(6)
F13A C13A C12A 121.1(6)
F13A C13A C14A 120.0(5)
C12A C13A C14A 118.9(6)
F14A C14A C15A 120.3(6)
F14A C14A C13A 120.5(6)
C15A C14A C13A 119.2(5)
F15A C15A C14A 120.0(5)
F15A C15A C16A 119.5(6)
C14A C15A C16A 120.4(5)
F16A C16A C11A 121.8(5)
F16A C16A C15A 116.2(5)
C11A C16A C15A 121.9(5)
C16B C11B C12B 117.6(4)
C16B C11B P1 118.1(3)
C12B C11B P1 124.2(3)
C13B C12B C11B 117.3(4)
C13B C12B C10 114.2(4)
C11B C12B C10 128.0(4)
F13B C13B C14B 116.6(4)
F13B C13B C12B 119.6(4)
C14B C13B C12B 123.7(5)
F14B C14B C13B 120.6(5)
F14B C14B C15B 120.3(5)
C13B C14B C15B 119.1(5)
F15B C15B C16B 120.3(5)
F15B C15B C14B 120.5(5)
C16B C15B C14B 119.2(5)
F16B C16B C15B 116.6(4)
F16B C16B C11B 120.3(4)
C15B C16B C11B 123.1(4)
P2 C12 P1 106.9(3)
C21B P2 C12 106.2(2)
C21B P2 C21A 98.4(2)
C12 P2 C21A 100.3(2)
C22A C21A C26A 116.2(5)
C22A C21A P2 120.3(4)
C26A C21A P2 123.5(4)
F22A C22A C23A 117.3(5)
F22A C22A C21A 120.2(5)
C23A C22A C21A 122.5(5)
F23A C23A C22A 121.5(5)
F23A C23A C24A 119.1(5)
C22A C23A C24A 119.4(5)
F24A C24A C25A 120.1(5)
F24A C24A C23A 119.5(5)
C25A C24A C23A 120.4(5)
F25A C25A C24A 120.3(5)
F25A C25A C26A 121.0(5)
C24A C25A C26A 118.6(5)
F26A C26A C21A 120.1(5)
F26A C26A C25A 117.1(5)
C21A C26A C25A 122.8(5)
C22B C21B C26B 115.2(5)
C22B C21B P2 130.0(4)
C26B C21B P2 114.7(4)
F22B C22B C21B 121.6(4)
F22B C22B C23B 115.0(5)
C21B C22B C23B 123.4(5)
F23B C23B C24B 120.0(5)
F23B C23B C22B 120.8(6)
C24B C23B C22B 119.1(5)
F24B C24B C23B 121.3(6)
F24B C24B C25B 118.9(6)
C23B C24B C25B 119.8(5)
F25B C25B C26B 120.3(6)
F25B C25B C24B 120.1(6)
C26B C25B C24B 119.6(5)
F26B C26B C25B 118.2(5)
F26B C26B C21B 119.0(5)
C25B C26B C21B 122.8(6)

loop_
_geom_bond_atom_site_label_1
_geom_bond_atom_site_label_2
_geom_bond_distance
Rh1 C5 2.127(4)
Rh1 C4 2.149(6)
Rh1 C1 2.155(6)
Rh1 C3 2.218(6)
Rh1 C2 2.222(6)
Rh1 P1 2.2624(10)
Rh1 Cl2 2.3952(16)
Rh1 Cl1 2.4085(16)
C1 C5 1.432(9)
C1 C2 1.461(8)
C1 C6 1.487(8)
C2 C3 1.384(8)
C2 C7 1.504(8)
C3 C4 1.435(9)
C3 C8 1.487(8)
C4 C5 1.429(9)
C4 C9 1.495(9)
C5 C10 1.491(6)
C10 C12B 1.512(6)
P1 C11A 1.825(6)
P1 C11B 1.835(4)
P1 C12 1.849(5)
C11A C16A 1.377(7)
C11A C12A 1.379(8)
C12A F12A 1.348(6)
C12A C13A 1.371(8)
C13A F13A 1.332(7)
C13A C14A 1.378(8)
C14A F14A 1.335(6)
C14A C15A 1.365(9)
C15A F15A 1.344(6)
C15A C16A 1.383(7)
C16A F16A 1.341(6)
C11B C16B 1.396(6)
C11B C12B 1.419(6)
C12B C13B 1.394(6)
C13B F13B 1.346(5)
C13B C14B 1.364(7)
C14B F14B 1.329(6)
C14B C15B 1.375(7)
C15B F15B 1.341(6)
C15B C16B 1.371(7)
C16B F16B 1.348(5)
C12 P2 1.842(5)
P2 C21B 1.841(5)
P2 C21A 1.843(5)
C21A C22A 1.382(7)
C21A C26A 1.386(7)
C22A F22A 1.344(6)
C22A C23A 1.377(8)
C23A F23A 1.336(6)
C23A C24A 1.380(8)
C24A F24A 1.340(6)
C24A C25A 1.370(8)
C25A F25A 1.335(6)
C25A C26A 1.388(7)
C26A F26A 1.331(6)
C21B C22B 1.379(7)
C21B C26B 1.396(7)
C22B F22B 1.343(6)
C22B C23B 1.394(8)
C23B F23B 1.327(6)
C23B C24B 1.356(9)
C24B F24B 1.344(6)
C24B C25B 1.392(9)
C25B F25B 1.342(7)
C25B C26B 1.370(8)
C26B F26B 1.329(7)
